data_7122186
loop_
_publ_author_name
'Huang, Huan-Ming'
'Adams, Ralph W.'
'Procter, David J.'

_publ_section_title
;
 Reductive cyclisations of amidines involving aminal radicals.
;
_journal_issue 72
_journal_name_full 'Chemical communications (Cambridge, England)'
_journal_page_first 10160
_journal_page_last 10163
_journal_paper_doi 10.1039/c8cc05178j
_journal_volume 54
_journal_year 2018
_chemical_formula_moiety 'C19 H20 N2 O'
_chemical_formula_sum 'C19 H20 N2 O'
_chemical_formula_weight 292.37
_space_group_crystal_system orthorhombic
_space_group_IT_number 36
_space_group_name_Hall 'C 2c -2'
_space_group_name_H-M_alt 'C m c 21'
_symmetry_space_group_name_Hall 'C 2c -2'
_symmetry_space_group_name_H-M 'C m c 21'
_atom_sites_solution_hydrogens geom
_atom_sites_solution_primary dual
_audit_creation_date 2017-03-25
_audit_creation_method
;
Olex2 1.2
(compiled 2017.01.04 svn.r3372 for OlexSys, GUI svn.r5292)
;
_audit_update_record
;
2018-05-31 deposited with the CCDC.
2018-08-14 downloaded from the CCDC.
;
_cell_angle_alpha 90
_cell_angle_beta 90
_cell_angle_gamma 90
_cell_formula_units_Z 8
_cell_length_a 41.133(3)
_cell_length_b 13.3359(14)
_cell_length_c 11.1564(8)
_cell_measurement_reflns_used 5845
_cell_measurement_temperature 149.9(4)
_cell_measurement_theta_max 26.5890
_cell_measurement_theta_min 3.7410
_cell_volume 6119.8(9)
_computing_cell_refinement 'CrysAlisPro 1.171.38.46 (Rigaku OD, 2015)'
_computing_data_collection 'CrysAlisPro 1.171.38.46 (Rigaku OD, 2015)'
_computing_data_reduction 'CrysAlisPro 1.171.38.46 (Rigaku OD, 2015)'
_computing_molecular_graphics 'Olex2 (Dolomanov et al., 2009)'
_computing_publication_material 'Olex2 (Dolomanov et al., 2009)'
_computing_structure_refinement 'ShelXL (Sheldrick, 2015)'
_computing_structure_solution 'ShelXT (Sheldrick, 2015)'
_diffrn_ambient_environment N~2~
_diffrn_ambient_temperature 149.9(4)
_diffrn_detector 'CCD plate'
_diffrn_detector_area_resol_mean 8.0714
_diffrn_detector_type Eos
_diffrn_measured_fraction_theta_full 0.997
_diffrn_measured_fraction_theta_max 0.910
_diffrn_measurement_details
;
List of Runs (angles in degrees, time in seconds):

  # Type    Start    End  Width  t~exp~   \w     \q     \k     \f   Frames
#--------------------------------------------------------------------------
  1  \w     -1.00  51.00   1.00   22.50    --   20.18  57.00   0.00   52
  2  \w    -49.00  52.00   1.00   22.50    --   20.18 -77.00  30.00  101
  3  \w    -42.00  52.00   1.00   22.50    --   20.18 -77.00 150.00   94
  4  \w      1.00  82.00   1.00   22.50    --   20.18  37.00 -60.00   81
;
_diffrn_measurement_device 'four-circle diffractometer'
_diffrn_measurement_device_type 'SuperNova, Single source at offset, Eos'
_diffrn_measurement_method '\w scans'
_diffrn_orient_matrix_type 'CrysAlisPro convention (1999,Acta A55,543-557)'
_diffrn_orient_matrix_UB_11 0.0169092000
_diffrn_orient_matrix_UB_12 0.0104263000
_diffrn_orient_matrix_UB_13 0.0028203000
_diffrn_orient_matrix_UB_21 -0.0033963000
_diffrn_orient_matrix_UB_22 0.0520813000
_diffrn_orient_matrix_UB_23 0.0029939000
_diffrn_orient_matrix_UB_31 -0.0005942000
_diffrn_orient_matrix_UB_32 -0.0026641000
_diffrn_orient_matrix_UB_33 0.0634021000
_diffrn_radiation_monochromator mirror
_diffrn_radiation_probe x-ray
_diffrn_radiation_type MoK\a
_diffrn_radiation_wavelength 0.71073
_diffrn_reflns_av_R_equivalents 0.0869
_diffrn_reflns_av_unetI/netI 0.1089
_diffrn_reflns_Laue_measured_fraction_full 0.997
_diffrn_reflns_Laue_measured_fraction_max 0.910
_diffrn_reflns_limit_h_max 53
_diffrn_reflns_limit_h_min -55
_diffrn_reflns_limit_k_max 17
_diffrn_reflns_limit_k_min -10
_diffrn_reflns_limit_l_max 15
_diffrn_reflns_limit_l_min -14
_diffrn_reflns_number 19398
_diffrn_reflns_point_group_measured_fraction_full 0.985
_diffrn_reflns_point_group_measured_fraction_max 0.851
_diffrn_reflns_theta_full 25.242
_diffrn_reflns_theta_max 29.136
_diffrn_reflns_theta_min 3.212
_diffrn_source 'micro-focus sealed X-ray tube'
_diffrn_source_type 'SuperNova (Mo) X-ray Source'
_exptl_absorpt_coefficient_mu 0.040
_exptl_absorpt_correction_T_max 1.00000
_exptl_absorpt_correction_T_min 0.15901
_exptl_absorpt_correction_type multi-scan
_exptl_absorpt_process_details
;
CrysAlisPro 1.171.38.46 (Rigaku Oxford Diffraction, 2015)
Empirical absorption correction using spherical harmonics,
 implemented in SCALE3 ABSPACK scaling algorithm.
;
_exptl_crystal_colour 'clear light colourless'
_exptl_crystal_colour_lustre clear
_exptl_crystal_colour_modifier light
_exptl_crystal_colour_primary colourless
_exptl_crystal_density_diffrn 0.635
_exptl_crystal_description block
_exptl_crystal_F_000 1248
_exptl_crystal_size_max 0.5
_exptl_crystal_size_mid 0.3
_exptl_crystal_size_min 0.2
_refine_diff_density_max 0.427
_refine_diff_density_min -0.419
_refine_diff_density_rms 0.066
_refine_ls_abs_structure_details
;
 Flack x determined using 1268 quotients [(I+)-(I-)]/[(I+)+(I-)]
 (Parsons, Flack and Wagner, Acta Cryst. B69 (2013) 249-259).
;
_refine_ls_abs_structure_Flack 0.6(10)
_refine_ls_extinction_method none
_refine_ls_goodness_of_fit_ref 1.010
_refine_ls_hydrogen_treatment constr
_refine_ls_matrix_type full
_refine_ls_number_parameters 200
_refine_ls_number_reflns 7118
_refine_ls_number_restraints 1
_refine_ls_restrained_S_all 1.010
_refine_ls_R_factor_all 0.1087
_refine_ls_R_factor_gt 0.0785
_refine_ls_shift/su_max 0.000
_refine_ls_shift/su_mean 0.000
_refine_ls_structure_factor_coef Fsqd
_refine_ls_weighting_details 'w=1/[\s^2^(Fo^2^)+(0.1370P)^2^] where P=(Fo^2^+2Fc^2^)/3'
_refine_ls_weighting_scheme calc
_refine_ls_wR_factor_gt 0.1996
_refine_ls_wR_factor_ref 0.2542
_reflns_Friedel_coverage 0.780
_reflns_Friedel_fraction_full 0.972
_reflns_Friedel_fraction_max 0.786
_reflns_number_gt 4664
_reflns_number_total 7118
_reflns_threshold_expression 'I > 2\s(I)'
_cod_data_source_file c8cc05178j2.cif
_cod_data_source_block adjp201
_cod_depositor_comments 'Adding full bibliography for 7122184--7122186.cif.'
_cod_database_code 7122186
_shelx_shelxl_version_number 2014/7
_chemical_oxdiff_formula C30H30N2O3
_chemical_oxdiff_usercomment 'astl 61 oaw1 aw/stl'
_shelx_space_group_comment
;
The symmetry employed for this shelxl refinement is uniquely defined
by the following loop, which should always be used as a source of
symmetry information in preference to the above space-group names.
They are only intended as comments.
;
_reflns_odcompleteness_completeness 99.63
_reflns_odcompleteness_iscentric 1
_reflns_odcompleteness_theta 26.32
_olex2_refinement_description
;
1. Fixed Uiso
 At 1.2 times of:
  All C(H) groups, All C(H,H) groups, All N(H) groups
 At 1.5 times of:
  All C(H,H,H) groups
2.a Ternary CH refined with riding coordinates:
 C00G(H00G)
2.b Secondary CH2 refined with riding coordinates:
 C00E(H00A,H00B), C00H(H00C,H00E), C00J(H00H,H00J)
2.c Aromatic/amide H refined with riding coordinates:
 N4(H4), C10(H10), C7(H7), C6(H6), C00D(H00D), C00F(H00F), C00I(H00I),
 C00K(H00K), C00L(H00L), C00M(H00M)
2.d Idealised Me refined as rotating group:
 C8(H8A,H8B,H8C)
;
_olex2_date_sample_data_collection 2017-03-25
_olex2_submission_special_instructions 'No special instructions were received'
_oxdiff_exptl_absorpt_empirical_details
;
Empirical correction (ABSPACK) includes:
- Absorption correction using spherical harmonics
- Frame scaling
;
_oxdiff_exptl_absorpt_empirical_full_max 2.632
_oxdiff_exptl_absorpt_empirical_full_min 0.403

loop_
_space_group_symop_operation_xyz
'x, y, z'
'-x, -y, z+1/2'
'x, -y, z+1/2'
'-x, y, z'
'x+1/2, y+1/2, z'
'-x+1/2, -y+1/2, z+1/2'
'x+1/2, -y+1/2, z+1/2'
'-x+1/2, y+1/2, z'

loop_
_atom_site_label
_atom_site_type_symbol
_atom_site_fract_x
_atom_site_fract_y
_atom_site_fract_z
_atom_site_U_iso_or_equiv
_atom_site_adp_type
_atom_site_occupancy
_atom_site_site_symmetry_order
_atom_site_calc_flag
_atom_site_refinement_flags_posn
O001 O 0.71956(7) 0.3392(2) 0.3958(3) 0.0356(7) Uani 1 1 d .
N4 N 0.72130(8) 0.5045(3) 0.0981(3) 0.0350(8) Uani 1 1 d .
H4 H 0.7305 0.5539 0.0620 0.042 Uiso 1 1 calc R
N003 N 0.73584(8) 0.3570(2) 0.2037(3) 0.0270(8) Uani 1 1 d .
C004 C 0.69446(9) 0.5167(2) 0.1766(4) 0.0260(9) Uani 1 1 d .
C005 C 0.71536(9) 0.3768(3) 0.2938(4) 0.0248(8) Uani 1 1 d .
C10 C 0.80710(9) 0.3842(3) -0.2183(4) 0.0288(9) Uani 1 1 d .
H10 H 0.7879 0.3535 -0.2423 0.035 Uiso 1 1 calc R
C7 C 0.67281(10) 0.5982(3) 0.1605(4) 0.0355(10) Uani 1 1 d .
H7 H 0.6767 0.6444 0.0998 0.043 Uiso 1 1 calc R
C6 C 0.66236(9) 0.4513(3) 0.3424(4) 0.0311(10) Uani 1 1 d .
H6 H 0.6584 0.4020 0.3995 0.037 Uiso 1 1 calc R
C9 C 0.80474(11) 0.4492(3) -0.1251(4) 0.0374(11) Uani 1 1 d .
C8 C 0.70536(10) 0.3416(3) 0.0099(4) 0.0336(9) Uani 1 1 d .
H8A H 0.6839 0.3616 0.0338 0.050 Uiso 1 1 calc GR
H8B H 0.7082 0.2713 0.0253 0.050 Uiso 1 1 calc GR
H8C H 0.7082 0.3544 -0.0741 0.050 Uiso 1 1 calc GR
C00B C 0.68997(10) 0.4472(3) 0.2672(4) 0.0289(9) Uani 1 1 d .
C00C C 0.73157(11) 0.4039(3) 0.0844(3) 0.0305(10) Uani 1 1 d .
C00D C 0.83443(11) 0.5040(3) -0.1006(4) 0.0384(11) Uani 1 1 d .
H00D H 0.8342 0.5565 -0.0458 0.046 Uiso 1 1 calc R
C00E C 0.77409(10) 0.4685(3) -0.0583(4) 0.0344(10) Uani 1 1 d .
H00A H 0.7762 0.5320 -0.0166 0.041 Uiso 1 1 calc R
H00B H 0.7565 0.4754 -0.1159 0.041 Uiso 1 1 calc R
C00F C 0.83380(11) 0.3592(3) -0.2795(4) 0.0364(11) Uani 1 1 d .
H00F H 0.8330 0.3080 -0.3360 0.044 Uiso 1 1 calc R
C00G C 0.76537(10) 0.3949(3) 0.0251(4) 0.0338(10) Uani 1 1 d .
H00G H 0.7643 0.3328 -0.0216 0.041 Uiso 1 1 calc R
C00H C 0.79021(11) 0.3723(3) 0.1264(4) 0.0403(11) Uani 1 1 d .
H00C H 0.7985 0.4336 0.1618 0.048 Uiso 1 1 calc R
H00E H 0.8083 0.3324 0.0971 0.048 Uiso 1 1 calc R
C00I C 0.64629(9) 0.6098(3) 0.2330(4) 0.0359(10) Uani 1 1 d .
H00I H 0.6323 0.6640 0.2225 0.043 Uiso 1 1 calc R
C00J C 0.76922(10) 0.3124(3) 0.2173(5) 0.0416(12) Uani 1 1 d .
H00H H 0.7691 0.2415 0.1980 0.050 Uiso 1 1 calc R
H00J H 0.7773 0.3211 0.2984 0.050 Uiso 1 1 calc R
C00K C 0.64021(11) 0.5363(3) 0.3270(3) 0.0399(11) Uani 1 1 d .
H00K H 0.6223 0.5434 0.3771 0.048 Uiso 1 1 calc R
C00L C 0.86339(12) 0.4788(4) -0.1584(5) 0.0557(15) Uani 1 1 d .
H00L H 0.8828 0.5065 -0.1309 0.067 Uiso 1 1 calc R
C00M C 0.86430(11) 0.4121(3) -0.2579(5) 0.0530(14) Uani 1 1 d .
H00M H 0.8827 0.4031 -0.3051 0.064 Uiso 1 1 calc R

loop_
_atom_site_aniso_label
_atom_site_aniso_U_11
_atom_site_aniso_U_22
_atom_site_aniso_U_33
_atom_site_aniso_U_23
_atom_site_aniso_U_13
_atom_site_aniso_U_12
O001 0.0329(16) 0.0426(17) 0.0314(16) -0.0001(14) 0.0028(14) -0.0015(13)
N4 0.0328(19) 0.0417(19) 0.0306(19) -0.0026(17) 0.0150(17) 0.0034(15)
N003 0.0297(18) 0.0220(14) 0.0294(18) 0.0160(14) 0.0023(15) -0.0024(12)
C004 0.034(2) 0.0127(16) 0.031(2) 0.0013(15) -0.0010(17) -0.0004(14)
C005 0.029(2) 0.0227(17) 0.0225(19) 0.0018(16) 0.0033(17) -0.0022(15)
C10 0.0210(18) 0.037(2) 0.028(2) -0.0071(18) 0.0004(17) -0.0119(16)
C7 0.034(2) 0.034(2) 0.038(3) -0.0085(19) -0.003(2) 0.0016(17)
C6 0.030(2) 0.0254(19) 0.038(2) -0.0118(18) 0.0243(19) -0.0126(16)
C9 0.044(3) 0.041(2) 0.027(2) 0.0009(19) -0.010(2) 0.018(2)
C8 0.036(2) 0.044(2) 0.021(2) -0.0070(19) 0.0020(19) -0.0001(18)
C00B 0.034(2) 0.0274(19) 0.025(2) -0.0129(17) 0.0037(17) -0.0089(16)
C00C 0.044(2) 0.0274(19) 0.020(2) -0.0008(16) 0.0087(18) -0.0170(17)
C00D 0.058(3) 0.035(2) 0.022(2) 0.0077(19) -0.001(2) -0.034(2)
C00E 0.032(2) 0.047(3) 0.024(2) 0.014(2) 0.0044(18) 0.0029(18)
C00F 0.057(3) 0.0191(17) 0.033(2) 0.0134(18) -0.022(2) -0.0112(17)
C00G 0.039(2) 0.048(2) 0.0148(19) -0.0034(18) 0.0017(18) 0.0048(18)
C00H 0.028(2) 0.062(3) 0.030(2) -0.002(2) -0.0065(19) 0.007(2)
C00I 0.0151(18) 0.037(2) 0.056(3) 0.009(2) 0.005(2) -0.0112(15)
C00J 0.046(3) 0.0142(17) 0.064(3) 0.016(2) 0.009(3) 0.0057(16)
C00K 0.050(3) 0.061(3) 0.0093(18) 0.0138(19) 0.0082(19) 0.004(2)
C00L 0.053(3) 0.067(3) 0.048(3) -0.048(3) 0.012(3) -0.019(2)
C00M 0.032(2) 0.075(3) 0.052(3) -0.006(3) 0.020(2) -0.038(2)

loop_
_atom_type_symbol
_atom_type_description
_atom_type_scat_dispersion_real
_atom_type_scat_dispersion_imag
_atom_type_scat_source
C C 0.0033 0.0016 'International Tables Vol C Tables 4.2.6.8 and 6.1.1.4'
H H 0.0000 0.0000 'International Tables Vol C Tables 4.2.6.8 and 6.1.1.4'
N N 0.0061 0.0033 'International Tables Vol C Tables 4.2.6.8 and 6.1.1.4'
O O 0.0106 0.0060 'International Tables Vol C Tables 4.2.6.8 and 6.1.1.4'

loop_
_geom_angle_atom_site_label_1
_geom_angle_atom_site_label_2
_geom_angle_atom_site_label_3
_geom_angle
C004 N4 H4 123.0
C004 N4 C00C 114.1(3)
C00C N4 H4 123.0
C005 N003 C00C 121.1(3)
C005 N003 C00J 125.2(4)
C00C N003 C00J 111.5(3)
C7 C004 N4 120.0(4)
C00B C004 N4 118.5(3)
C00B C004 C7 121.5(4)
O001 C005 N003 121.0(3)
O001 C005 C00B 123.3(4)
N003 C005 C00B 115.6(4)
C9 C10 H10 116.2
C00F C10 H10 116.2
C00F C10 C9 127.6(4)
C004 C7 H7 119.5
C00I C7 C004 121.0(4)
C00I C7 H7 119.5
C00B C6 H6 121.3
C00B C6 C00K 117.4(4)
C00K C6 H6 121.3
C10 C9 C00D 114.0(4)
C10 C9 C00E 123.7(4)
C00D C9 C00E 122.2(4)
H8A C8 H8B 109.5
H8A C8 H8C 109.5
H8B C8 H8C 109.5
C00C C8 H8A 109.5
C00C C8 H8B 109.5
C00C C8 H8C 109.5
C004 C00B C005 119.5(4)
C004 C00B C6 121.0(4)
C6 C00B C005 119.2(4)
N4 C00C N003 109.8(3)
N4 C00C C8 110.4(4)
N4 C00C C00G 112.8(3)
N003 C00C C8 109.2(3)
N003 C00C C00G 104.2(3)
C00G C00C C8 110.2(3)
C9 C00D H00D 119.6
C00L C00D C9 120.7(4)
C00L C00D H00D 119.6
C9 C00E H00A 108.4
C9 C00E H00B 108.4
H00A C00E H00B 107.5
C00G C00E C9 115.4(4)
C00G C00E H00A 108.4
C00G C00E H00B 108.4
C10 C00F H00F 119.9
C10 C00F C00M 120.1(4)
C00M C00F H00F 119.9
C00C C00G H00G 104.6
C00C C00G C00H 107.1(3)
C00E C00G C00C 117.5(4)
C00E C00G H00G 104.6
C00E C00G C00H 116.9(4)
C00H C00G H00G 104.6
C00G C00H H00C 111.3
C00G C00H H00E 111.3
C00G C00H C00J 102.1(4)
H00C C00H H00E 109.2
C00J C00H H00C 111.3
C00J C00H H00E 111.3
C7 C00I H00I 120.5
C7 C00I C00K 119.1(4)
C00K C00I H00I 120.5
N003 C00J C00H 103.8(3)
N003 C00J H00H 111.0
N003 C00J H00J 111.0
C00H C00J H00H 111.0
C00H C00J H00J 111.0
H00H C00J H00J 109.0
C6 C00K H00K 120.1
C00I C00K C6 119.9(4)
C00I C00K H00K 120.1
C00D C00L H00L 118.9
C00D C00L C00M 122.2(4)
C00M C00L H00L 118.9
C00F C00M H00M 123.0
C00L C00M C00F 114.1(4)
C00L C00M H00M 123.0

loop_
_geom_bond_atom_site_label_1
_geom_bond_atom_site_label_2
_geom_bond_distance
O001 C005 1.255(5)
N4 H4 0.8600
N4 C004 1.419(5)
N4 C00C 1.415(5)
N003 C005 1.338(5)
N003 C00C 1.481(5)
N003 C00J 1.504(5)
C004 C7 1.416(5)
C004 C00B 1.385(5)
C005 C00B 1.435(5)
C10 H10 0.9300
C10 C9 1.357(5)
C10 C00F 1.336(6)
C7 H7 0.9300
C7 C00I 1.367(6)
C6 H6 0.9300
C6 C00B 1.413(5)
C6 C00K 1.465(6)
C9 C00D 1.449(6)
C9 C00E 1.487(6)
C8 H8A 0.9600
C8 H8B 0.9600
C8 H8C 0.9600
C8 C00C 1.595(5)
C00C C00G 1.545(5)
C00D H00D 0.9300
C00D C00L 1.395(6)
C00E H00A 0.9700
C00E H00B 0.9700
C00E C00G 1.399(6)
C00F H00F 0.9300
C00F C00M 1.459(5)
C00G H00G 0.9800
C00G C00H 1.553(6)
C00H H00C 0.9700
C00H H00E 0.9700
C00H C00J 1.553(6)
C00I H00I 0.9300
C00I C00K 1.457(6)
C00J H00H 0.9700
C00J H00J 0.9700
C00K H00K 0.9300
C00L H00L 0.9300
C00L C00M 1.423(6)
C00M H00M 0.9300

loop_
_smtbx_masks_void_nr
_smtbx_masks_void_average_x
_smtbx_masks_void_average_y
_smtbx_masks_void_average_z
_smtbx_masks_void_volume
_smtbx_masks_void_count_electrons
1 0.000 -0.176 -0.761 1665.8 390.3
2 0.500 -0.393 -0.579 1665.8 390.3
